data_9000024
loop_
_publ_author_name
'Hendricks, S. B.'
'Jefferson, M. E.'

_publ_section_title
;
 Polymorphism of the micas with optical measurements
;
_journal_name_full 'American Mineralogist'
_journal_page_first 729
_journal_page_last 771
_journal_volume 24
_journal_year 1939
_chemical_formula_sum 'Al F H K Mg3 O11 Si3'
_chemical_name_mineral Lepidolite
_space_group_IT_number 9
_symmetry_space_group_name_Hall 'C -2yc'
_symmetry_space_group_name_H-M 'C 1 c 1'
_cell_angle_alpha 90
_cell_angle_beta 90.
_cell_angle_gamma 90
_cell_formula_units_Z 12
_cell_length_a 9.2
_cell_length_b 5.3
_cell_length_c 60.0
_cell_volume 2925.600
_database_code_amcsd 0000027
_exptl_crystal_density_diffrn 2.856
_cod_original_formula_sum 'K Mg3 (Si3 Al) O11 (F H)'
_cod_database_code 9000024

loop_
_space_group_symop_operation_xyz
x,y,z
1/2+x,1/2+y,z
x,-y,1/2+z
1/2+x,1/2-y,1/2+z

loop_
_atom_site_label
_atom_site_fract_x
_atom_site_fract_y
_atom_site_fract_z
_atom_site_occupancy
_atom_site_type_symbol
_atom_site_attached_hydrogens
K1 0.00000 0.33330 0.08250 1.00000 K 0
K2 0.33330 0.66670 0.24920 1.00000 K 0
K3 0.16670 0.83330 0.41580 1.00000 K 0
Mg1 0.00000 0.00000 0.00000 1.00000 Mg 0
Mg2 0.00000 0.00000 0.16670 1.00000 Mg 0
Mg3 0.00000 0.00000 0.33330 1.00000 Mg 0
Mg4 0.16670 0.50000 0.00000 1.00000 Mg 0
Mg5 0.16670 0.50000 0.16670 1.00000 Mg 0
Mg6 0.16670 0.50000 0.33330 1.00000 Mg 0
Mg7 0.33330 0.00000 0.00000 1.00000 Mg 0
Mg8 0.33330 0.00000 0.16670 1.00000 Mg 0
Mg9 0.33330 0.00000 0.33330 1.00000 Mg 0
Si1 0.33330 0.33330 0.04400 0.75000 Si 0
Si2 0.00000 0.66670 0.21070 0.75000 Si 0
Si3 0.00000 0.33330 0.37730 0.75000 Si 0
Si4 0.16670 0.83330 0.04400 0.75000 Si 0
Si5 0.16670 0.16670 0.21070 0.75000 Si 0
Si6 0.33330 0.33330 0.37730 0.75000 Si 0
Si7 0.00000 0.66670 -0.04400 0.75000 Si 0
Si8 0.16670 0.83330 0.12270 0.75000 Si 0
Si9 0.00000 0.66670 0.28930 0.75000 Si 0
Si10 0.33330 0.66670 -0.04400 0.75000 Si 0
Si11 0.33330 0.33330 0.12270 0.75000 Si 0
Si12 0.16670 0.16670 0.28930 0.75000 Si 0
Al1 0.33330 0.33330 0.04400 0.25000 Al 0
Al2 0.00000 0.66670 0.21070 0.25000 Al 0
Al3 0.00000 0.33330 0.37730 0.25000 Al 0
Al4 0.16670 0.83330 0.04400 0.25000 Al 0
Al5 0.16670 0.16670 0.21070 0.25000 Al 0
Al6 0.33330 0.33330 0.37730 0.25000 Al 0
Al7 0.00000 0.66670 -0.04400 0.25000 Al 0
Al8 0.16670 0.83330 0.12270 0.25000 Al 0
Al9 0.00000 0.66670 0.28930 0.25000 Al 0
Al10 0.33330 0.66670 -0.04400 0.25000 Al 0
Al11 0.33330 0.33330 0.12270 0.25000 Al 0
Al12 0.16670 0.16670 0.28930 0.25000 Al 0
O1 0.25000 0.08330 0.05300 1.00000 O 0
O2 0.08330 0.41670 0.21970 1.00000 O 0
O3 0.16670 0.33330 0.38630 1.00000 O 0
O4 0.25000 0.58330 0.05300 1.00000 O 0
O5 0.33330 0.16670 0.21970 1.00000 O 0
O6 0.41670 0.08330 0.38630 1.00000 O 0
O7 0.50000 0.33330 0.05300 1.00000 O 0
O8 0.08330 0.58330 0.21970 1.00000 O 0
O9 0.41670 0.58330 0.38630 1.00000 O 0
O10 0.33330 0.33330 0.01700 1.00000 O 0
O11 0.00000 0.66670 0.18370 1.00000 O 0
O12 0.00000 0.33330 0.35030 1.00000 O 0
O13 0.16670 0.83330 0.01700 1.00000 O 0
O14 0.16670 0.16670 0.18370 1.00000 O 0
O15 0.33330 0.33330 0.35030 1.00000 O 0
O16 0.00000 0.66670 -0.01700 1.00000 O 0
O17 0.16670 0.83330 0.14970 1.00000 O 0
O18 0.00000 0.66670 0.31630 1.00000 O 0
O19 0.33330 0.66670 -0.01700 1.00000 O 0
O20 0.33330 0.33330 0.14970 1.00000 O 0
O21 0.16670 0.16670 0.31630 1.00000 O 0
O22 0.16670 0.66670 -0.05300 1.00000 O 0
O23 0.00000 0.83330 0.11370 1.00000 O 0
O24 0.08330 0.41670 0.28030 1.00000 O 0
O25 0.41670 0.41670 -0.05300 1.00000 O 0
O26 0.25000 0.08330 0.11370 1.00000 O 0
O27 0.08330 0.58330 0.28030 1.00000 O 0
O28 0.41670 0.58330 -0.05300 1.00000 O 0
O29 0.25000 0.58330 0.11370 1.00000 O 0
O30 0.33330 0.16670 0.28030 1.00000 O 0
O-H1 0.00000 0.33330 0.01700 0.50000 O 1
O-H2 0.33330 0.66670 0.18370 0.50000 O 1
O-H3 0.16670 0.83330 0.35030 0.50000 O 1
O-H4 0.16670 0.16670 -0.01700 0.50000 O 1
O-H5 0.00000 0.33330 0.14970 0.50000 O 1
O-H6 0.33330 0.66670 0.31630 0.50000 O 1
F1 0.00000 0.33330 0.01700 0.50000 F 0
F2 0.33330 0.66670 0.18370 0.50000 F 0
F3 0.16670 0.83330 0.35030 0.50000 F 0
F4 0.16670 0.16670 -0.01700 0.50000 F 0
F5 0.00000 0.33330 0.14970 0.50000 F 0
F6 0.33330 0.66670 0.31630 0.50000 F 0

loop_
_cod_changelog_entry_id
_cod_changelog_entry_author
_cod_changelog_entry_date
_cod_changelog_entry_text
1
;cod-tools version 3.8.0
Id: cif_guess_AMCSD_atom_types 9574 2023-05-10 09:00:05Z saulius
;
2023-05-10T18:45:38+03:00
;Derived atom types and hydrogen counts
from atom names that follow the AMCSD naming convention
(Wat == water, O-H == hydroxyl).
;

loop_
_cod_related_entry_id
_cod_related_entry_database
_cod_related_entry_code
1 AMCSD 0000027
